data_4106753
loop_
_publ_author_name
'Jennifer E. Antoline'
'Elizabeth H. Krenske'
'Andrew G. Lohse'
'K. N. Houk'
'Richard P. Hsung'

_publ_section_title
;
 Stereoselectivities and Regioselectivities of (4 + 3) Cycloadditions
 Between Allenamide-Derived Chiral Oxazolidinone-Stabilized Oxyallyls and
 Furans: Experiment and Theory
;
_journal_name_full 'Journal of the American Chemical Society'
_journal_page_first 14443
_journal_page_last 14451
_journal_paper_doi 10.1021/ja205700p
_journal_volume 133
_journal_year 2011
_chemical_absolute_configuration rm
_chemical_formula_moiety 'C19 H19 N O6'
_chemical_formula_sum 'C19 H19 N O6'
_chemical_formula_weight 357.35
_chemical_name_common 07134a
_chemical_name_systematic
; 
 ? 
;
_space_group_IT_number 4
_symmetry_cell_setting monoclinic
_symmetry_space_group_name_Hall 'P 2yb'
_symmetry_space_group_name_H-M 'P 1 21 1'
_atom_sites_solution_hydrogens geom
_atom_sites_solution_primary direct
_atom_sites_solution_secondary difmap
_audit_creation_method SHELXL-97
_cell_angle_alpha 90.00
_cell_angle_beta 112.088(2)
_cell_angle_gamma 90.00
_cell_formula_units_Z 2
_cell_length_a 12.4116(19)
_cell_length_b 5.4173(8)
_cell_length_c 13.535(2)
_cell_measurement_reflns_used 2596
_cell_measurement_temperature 173(2)
_cell_measurement_theta_max 27.49
_cell_measurement_theta_min 3.25
_cell_volume 843.3(2)
_computing_cell_refinement 'Bruker SMART'
_computing_data_collection 'Bruker SMART'
_computing_data_reduction 'Bruker SAINT'
_computing_molecular_graphics 'Bruker SHELXTL'
_computing_publication_material 'Bruker SHELXTL'
_computing_structure_refinement 'Bruker SHELXTL'
_computing_structure_solution 'Bruker SHELXTL'
_diffrn_ambient_temperature 173(2)
_diffrn_measured_fraction_theta_full 0.991
_diffrn_measured_fraction_theta_max 0.991
_diffrn_radiation_monochromator graphite
_diffrn_radiation_source 'fine-focus sealed tube'
_diffrn_radiation_type MoK\a
_diffrn_radiation_wavelength 0.71073
_diffrn_reflns_av_R_equivalents 0.0339
_diffrn_reflns_av_sigmaI/netI 0.0279
_diffrn_reflns_limit_h_max 14
_diffrn_reflns_limit_h_min -16
_diffrn_reflns_limit_k_max 7
_diffrn_reflns_limit_k_min 0
_diffrn_reflns_limit_l_max 17
_diffrn_reflns_limit_l_min 0
_diffrn_reflns_number 8455
_diffrn_reflns_theta_full 27.49
_diffrn_reflns_theta_max 27.49
_diffrn_reflns_theta_min 1.62
_exptl_absorpt_coefficient_mu 0.106
_exptl_absorpt_correction_T_max 0.9916
_exptl_absorpt_correction_T_min 0.9491
_exptl_absorpt_correction_type multi-scan
_exptl_absorpt_process_details 'SADABS (G. Sheldrick, 2003)'
_exptl_crystal_colour Colorless
_exptl_crystal_density_diffrn 1.407
_exptl_crystal_description Needle
_exptl_crystal_F_000 376
_exptl_crystal_size_max 0.50
_exptl_crystal_size_mid 0.25
_exptl_crystal_size_min 0.08
_refine_diff_density_max 0.171
_refine_diff_density_min -0.147
_refine_diff_density_rms 0.037
_refine_ls_abs_structure_details 'Flack H D (1983), Acta Cryst. A39, 876-881'
_refine_ls_abs_structure_Flack 0.2(11)
_refine_ls_extinction_method none
_refine_ls_goodness_of_fit_ref 1.045
_refine_ls_hydrogen_treatment constr
_refine_ls_matrix_type full
_refine_ls_number_parameters 236
_refine_ls_number_reflns 2114
_refine_ls_number_restraints 1
_refine_ls_restrained_S_all 1.045
_refine_ls_R_factor_all 0.0454
_refine_ls_R_factor_gt 0.0348
_refine_ls_shift/su_max 0.000
_refine_ls_shift/su_mean 0.000
_refine_ls_structure_factor_coef Fsqd
_refine_ls_weighting_details 'calc w=1/[\s^2^(Fo^2^)+(0.0338P)^2^+0.1688P] where P=(Fo^2^+2Fc^2^)/3'
_refine_ls_weighting_scheme calc
_refine_ls_wR_factor_gt 0.0733
_refine_ls_wR_factor_ref 0.0772
_reflns_number_gt 1807
_reflns_number_total 2114
_reflns_threshold_expression >2sigma(I)
_cod_data_source_file ja205700p_si_003.cif
_cod_data_source_block 07134a
_cod_database_code 4106753

loop_
_symmetry_equiv_pos_as_xyz
'x, y, z'
'-x, y+1/2, -z'

loop_
_atom_site_label
_atom_site_type_symbol
_atom_site_fract_x
_atom_site_fract_y
_atom_site_fract_z
_atom_site_U_iso_or_equiv
_atom_site_adp_type
_atom_site_occupancy
_atom_site_symmetry_multiplicity
_atom_site_calc_flag
_atom_site_refinement_flags
O1 O 0.60562(13) 0.3588(3) 0.47421(12) 0.0358(4) Uani 1 1 d .
O2 O 0.59729(12) 0.4947(3) 0.62747(12) 0.0320(4) Uani 1 1 d .
O3 O 0.76656(13) 0.9262(3) 0.32432(12) 0.0324(4) Uani 1 1 d .
O4 O 0.86358(13) 0.3731(3) 0.53596(12) 0.0387(4) Uani 1 1 d .
O5 O 0.52466(13) 0.2610(3) 0.16416(12) 0.0374(4) Uani 1 1 d .
O6 O 0.67290(12) 0.3371(3) 0.11175(11) 0.0340(4) Uani 1 1 d .
N1 N 0.70502(14) 0.7065(3) 0.55798(13) 0.0263(4) Uani 1 1 d .
C1 C 0.63436(18) 0.5090(4) 0.54539(16) 0.0278(5) Uani 1 1 d .
C2 C 0.64134(18) 0.7016(5) 0.69796(17) 0.0317(5) Uani 1 1 d .
H2A H 0.6935 0.6443 0.7694 0.038 Uiso 1 1 calc R
H2B H 0.5765 0.7960 0.7054 0.038 Uiso 1 1 calc R
C3 C 0.70871(17) 0.8634(4) 0.64727(16) 0.0272(4) Uani 1 1 d .
H3A H 0.6650 1.0199 0.6197 0.033 Uiso 1 1 calc R
C4 C 0.83052(18) 0.9226(4) 0.72604(16) 0.0280(5) Uani 1 1 d .
C5 C 0.8473(2) 1.1353(5) 0.78678(18) 0.0370(6) Uani 1 1 d .
H5A H 0.7844 1.2466 0.7742 0.044 Uiso 1 1 calc R
C6 C 0.9549(2) 1.1884(6) 0.86594(18) 0.0441(6) Uani 1 1 d .
H6A H 0.9651 1.3331 0.9082 0.053 Uiso 1 1 calc R
C7 C 1.0469(2) 1.0280(6) 0.88237(19) 0.0430(6) Uani 1 1 d .
H7A H 1.1207 1.0624 0.9361 0.052 Uiso 1 1 calc R
C8 C 1.0315(2) 0.8188(6) 0.82093(18) 0.0401(6) Uani 1 1 d .
H8A H 1.0953 0.7112 0.8314 0.048 Uiso 1 1 calc R
C9 C 0.92313(18) 0.7636(5) 0.74365(17) 0.0324(5) Uani 1 1 d .
H9A H 0.9127 0.6165 0.7029 0.039 Uiso 1 1 calc R
C10 C 0.76496(17) 0.7634(4) 0.48711(15) 0.0260(4) Uani 1 1 d .
H10A H 0.8242 0.8918 0.5243 0.031 Uiso 1 1 calc R
C11 C 0.68800(18) 0.8766(5) 0.37750(16) 0.0290(5) Uani 1 1 d .
H11A H 0.6463 1.0285 0.3856 0.035 Uiso 1 1 calc R
C12 C 0.78072(18) 0.6899(4) 0.28236(17) 0.0297(5) Uani 1 1 d .
H12A H 0.8066 0.7058 0.2211 0.036 Uiso 1 1 calc R
C13 C 0.86737(18) 0.5416(5) 0.37474(17) 0.0302(5) Uani 1 1 d .
H13A H 0.8708 0.3699 0.3510 0.036 Uiso 1 1 calc R
H13B H 0.9458 0.6147 0.3948 0.036 Uiso 1 1 calc R
C14 C 0.83367(17) 0.5386(5) 0.47157(17) 0.0279(5) Uani 1 1 d .
C15 C 0.60648(18) 0.6887(5) 0.30604(15) 0.0283(5) Uani 1 1 d .
H15A H 0.5301 0.6540 0.3024 0.034 Uiso 1 1 calc R
C16 C 0.65946(17) 0.5791(4) 0.24868(16) 0.0271(5) Uani 1 1 d .
C17 C 0.61143(17) 0.3749(5) 0.17322(15) 0.0277(5) Uani 1 1 d .
C18 C 0.6288(2) 0.1440(6) 0.03174(19) 0.0429(6) Uani 1 1 d .
H18A H 0.5431 0.1553 -0.0029 0.052 Uiso 1 1 calc R
H18B H 0.6491 -0.0205 0.0655 0.052 Uiso 1 1 calc R
C19 C 0.6824(3) 0.1780(9) -0.0486(2) 0.0734(12) Uani 1 1 d .
H19A H 0.6522 0.0527 -0.1045 0.110 Uiso 1 1 calc R
H19B H 0.7670 0.1609 -0.0141 0.110 Uiso 1 1 calc R
H19C H 0.6634 0.3427 -0.0803 0.110 Uiso 1 1 calc R

loop_
_atom_site_aniso_label
_atom_site_aniso_U_11
_atom_site_aniso_U_22
_atom_site_aniso_U_33
_atom_site_aniso_U_23
_atom_site_aniso_U_13
_atom_site_aniso_U_12
O1 0.0438(8) 0.0269(8) 0.0366(8) -0.0029(8) 0.0149(7) -0.0034(8)
O2 0.0329(8) 0.0309(9) 0.0365(8) 0.0017(7) 0.0179(7) -0.0003(7)
O3 0.0435(9) 0.0270(9) 0.0329(8) -0.0025(7) 0.0213(7) -0.0044(7)
O4 0.0424(8) 0.0371(10) 0.0365(8) 0.0022(9) 0.0147(7) 0.0115(9)
O5 0.0331(8) 0.0428(10) 0.0388(8) -0.0061(8) 0.0165(7) -0.0071(8)
O6 0.0326(7) 0.0426(10) 0.0296(8) -0.0108(8) 0.0151(6) -0.0082(8)
N1 0.0311(8) 0.0242(10) 0.0259(8) -0.0034(8) 0.0134(7) -0.0010(8)
C1 0.0301(10) 0.0248(12) 0.0293(11) 0.0010(10) 0.0121(9) 0.0033(10)
C2 0.0311(10) 0.0352(13) 0.0330(11) -0.0057(11) 0.0167(9) 0.0008(11)
C3 0.0314(10) 0.0244(11) 0.0262(10) 0.0000(10) 0.0112(8) 0.0054(10)
C4 0.0344(11) 0.0296(12) 0.0236(10) 0.0013(9) 0.0151(9) -0.0015(10)
C5 0.0467(13) 0.0328(14) 0.0320(12) -0.0028(11) 0.0153(11) 0.0003(11)
C6 0.0607(15) 0.0381(14) 0.0307(12) -0.0065(12) 0.0141(11) -0.0114(14)
C7 0.0411(13) 0.0539(17) 0.0300(12) 0.0019(13) 0.0087(10) -0.0149(14)
C8 0.0335(11) 0.0517(17) 0.0348(12) 0.0046(12) 0.0126(10) -0.0002(12)
C9 0.0322(11) 0.0359(14) 0.0296(11) -0.0018(11) 0.0123(9) 0.0004(11)
C10 0.0277(10) 0.0257(11) 0.0267(10) -0.0010(9) 0.0126(8) -0.0005(9)
C11 0.0361(11) 0.0258(12) 0.0292(11) 0.0035(10) 0.0169(9) 0.0055(10)
C12 0.0366(11) 0.0286(12) 0.0294(11) -0.0053(10) 0.0188(9) -0.0048(11)
C13 0.0260(10) 0.0336(13) 0.0337(11) -0.0057(11) 0.0144(9) -0.0021(10)
C14 0.0230(10) 0.0290(12) 0.0286(10) -0.0043(10) 0.0062(8) -0.0014(10)
C15 0.0286(10) 0.0300(11) 0.0257(10) 0.0042(10) 0.0094(8) 0.0044(10)
C16 0.0283(10) 0.0302(12) 0.0226(10) 0.0028(9) 0.0093(9) 0.0015(10)
C17 0.0271(10) 0.0326(12) 0.0235(10) 0.0015(10) 0.0099(8) 0.0025(10)
C18 0.0430(13) 0.0506(17) 0.0367(12) -0.0179(13) 0.0167(11) -0.0098(13)
C19 0.0636(18) 0.112(3) 0.0571(17) -0.045(2) 0.0364(15) -0.037(2)

loop_
_atom_type_symbol
_atom_type_description
_atom_type_scat_dispersion_real
_atom_type_scat_dispersion_imag
_atom_type_scat_source
C C 0.0033 0.0016 'International Tables Vol C Tables 4.2.6.8 and 6.1.1.4'
H H 0.0000 0.0000 'International Tables Vol C Tables 4.2.6.8 and 6.1.1.4'
N N 0.0061 0.0033 'International Tables Vol C Tables 4.2.6.8 and 6.1.1.4'
O O 0.0106 0.0060 'International Tables Vol C Tables 4.2.6.8 and 6.1.1.4'

loop_
_geom_angle_atom_site_label_1
_geom_angle_atom_site_label_2
_geom_angle_atom_site_label_3
_geom_angle
C1 O2 C2 109.72(17)
C12 O3 C11 103.74(16)
C17 O6 C18 115.42(17)
C1 N1 C10 123.62(18)
C1 N1 C3 112.38(17)
C10 N1 C3 123.91(18)
O1 C1 N1 128.0(2)
O1 C1 O2 121.7(2)
N1 C1 O2 110.22(18)
O2 C2 C3 106.41(16)
O2 C2 H2A 110.4
C3 C2 H2A 110.4
O2 C2 H2B 110.4
C3 C2 H2B 110.4
H2A C2 H2B 108.6
N1 C3 C4 114.55(16)
N1 C3 C2 100.59(18)
C4 C3 C2 111.78(17)
N1 C3 H3A 109.9
C4 C3 H3A 109.9
C2 C3 H3A 109.9
C9 C4 C5 119.1(2)
C9 C4 C3 122.1(2)
C5 C4 C3 118.7(2)
C4 C5 C6 121.1(2)
C4 C5 H5A 119.5
C6 C5 H5A 119.5
C7 C6 C5 119.2(3)
C7 C6 H6A 120.4
C5 C6 H6A 120.4
C8 C7 C6 120.1(2)
C8 C7 H7A 120.0
C6 C7 H7A 120.0
C7 C8 C9 120.5(2)
C7 C8 H8A 119.8
C9 C8 H8A 119.8
C4 C9 C8 120.1(2)
C4 C9 H9A 119.9
C8 C9 H9A 119.9
N1 C10 C14 111.66(18)
N1 C10 C11 115.48(16)
C14 C10 C11 110.65(16)
N1 C10 H10A 106.1
C14 C10 H10A 106.1
C11 C10 H10A 106.1
O3 C11 C15 102.93(16)
O3 C11 C10 105.20(16)
C15 C11 C10 111.71(19)
O3 C11 H11A 112.1
C15 C11 H11A 112.1
C10 C11 H11A 112.1
O3 C12 C16 102.44(16)
O3 C12 C13 107.25(17)
C16 C12 C13 110.42(18)
O3 C12 H12A 112.1
C16 C12 H12A 112.1
C13 C12 H12A 112.1
C14 C13 C12 111.89(18)
C14 C13 H13A 109.2
C12 C13 H13A 109.2
C14 C13 H13B 109.2
C12 C13 H13B 109.2
H13A C13 H13B 107.9
O4 C14 C13 121.4(2)
O4 C14 C10 121.48(19)
C13 C14 C10 117.0(2)
C16 C15 C11 108.46(19)
C16 C15 H15A 125.8
C11 C15 H15A 125.8
C15 C16 C17 125.5(2)
C15 C16 C12 107.41(19)
C17 C16 C12 126.96(18)
O5 C17 O6 123.6(2)
O5 C17 C16 124.62(19)
O6 C17 C16 111.69(18)
O6 C18 C19 108.0(2)
O6 C18 H18A 110.1
C19 C18 H18A 110.1
O6 C18 H18B 110.1
C19 C18 H18B 110.1
H18A C18 H18B 108.4
C18 C19 H19A 109.5
C18 C19 H19B 109.5
H19A C19 H19B 109.5
C18 C19 H19C 109.5
H19A C19 H19C 109.5
H19B C19 H19C 109.5

loop_
_geom_bond_atom_site_label_1
_geom_bond_atom_site_label_2
_geom_bond_distance
O1 C1 1.208(3)
O2 C1 1.355(3)
O2 C2 1.440(3)
O3 C12 1.438(3)
O3 C11 1.438(2)
O4 C14 1.207(3)
O5 C17 1.207(3)
O6 C17 1.339(2)
O6 C18 1.456(3)
N1 C1 1.353(3)
N1 C10 1.451(3)
N1 C3 1.464(3)
C2 C3 1.540(3)
C2 H2A 0.9900
C2 H2B 0.9900
C3 C4 1.521(3)
C3 H3A 1.0000
C4 C9 1.383(3)
C4 C5 1.385(3)
C5 C6 1.392(3)
C5 H5A 0.9500
C6 C7 1.385(4)
C6 H6A 0.9500
C7 C8 1.376(4)
C7 H7A 0.9500
C8 C9 1.391(3)
C8 H8A 0.9500
C9 H9A 0.9500
C10 C14 1.546(3)
C10 C11 1.557(3)
C10 H10A 1.0000
C11 C15 1.503(3)
C11 H11A 1.0000
C12 C16 1.522(3)
C12 C13 1.534(3)
C12 H12A 1.0000
C13 C14 1.518(3)
C13 H13A 0.9900
C13 H13B 0.9900
C15 C16 1.331(3)
C15 H15A 0.9500
C16 C17 1.471(3)
C18 C19 1.485(4)
C18 H18A 0.9900
C18 H18B 0.9900
C19 H19A 0.9800
C19 H19B 0.9800
C19 H19C 0.9800

loop_
_geom_torsion_atom_site_label_1
_geom_torsion_atom_site_label_2
_geom_torsion_atom_site_label_3
_geom_torsion_atom_site_label_4
_geom_torsion
C10 N1 C1 O1 -3.6(3)
C3 N1 C1 O1 173.1(2)
C10 N1 C1 O2 175.83(18)
C3 N1 C1 O2 -7.5(2)
C2 O2 C1 O1 -177.88(19)
C2 O2 C1 N1 2.7(2)
C1 O2 C2 C3 2.7(2)
C1 N1 C3 C4 128.46(19)
C10 N1 C3 C4 -54.8(3)
C1 N1 C3 C2 8.4(2)
C10 N1 C3 C2 -174.85(18)
O2 C2 C3 N1 -6.4(2)
O2 C2 C3 C4 -128.42(18)
N1 C3 C4 C9 -28.9(3)
C2 C3 C4 C9 84.6(2)
N1 C3 C4 C5 155.2(2)
C2 C3 C4 C5 -91.2(2)
C9 C4 C5 C6 -1.1(3)
C3 C4 C5 C6 174.9(2)
C4 C5 C6 C7 1.3(4)
C5 C6 C7 C8 0.0(4)
C6 C7 C8 C9 -1.5(4)
C5 C4 C9 C8 -0.4(3)
C3 C4 C9 C8 -176.2(2)
C7 C8 C9 C4 1.7(3)
C1 N1 C10 C14 -51.7(2)
C3 N1 C10 C14 132.00(19)
C1 N1 C10 C11 75.9(3)
C3 N1 C10 C11 -100.4(2)
C12 O3 C11 C15 -36.86(19)
C12 O3 C11 C10 80.25(19)
N1 C10 C11 O3 177.53(18)
C14 C10 C11 O3 -54.4(2)
N1 C10 C11 C15 -71.5(2)
C14 C10 C11 C15 56.6(2)
C11 O3 C12 C16 37.26(19)
C11 O3 C12 C13 -79.01(19)
O3 C12 C13 C14 51.1(2)
C16 C12 C13 C14 -59.8(2)
C12 C13 C14 O4 154.3(2)
C12 C13 C14 C10 -28.8(3)
N1 C10 C14 O4 -22.4(3)
C11 C10 C14 O4 -152.5(2)
N1 C10 C14 C13 160.71(17)
C11 C10 C14 C13 30.6(2)
O3 C11 C15 C16 22.2(2)
C10 C11 C15 C16 -90.2(2)
C11 C15 C16 C17 176.6(2)
C11 C15 C16 C12 1.0(2)
O3 C12 C16 C15 -23.8(2)
C13 C12 C16 C15 90.2(2)
O3 C12 C16 C17 160.69(19)
C13 C12 C16 C17 -85.3(3)
C18 O6 C17 O5 -0.6(3)
C18 O6 C17 C16 -177.76(19)
C15 C16 C17 O5 -10.0(4)
C12 C16 C17 O5 164.8(2)
C15 C16 C17 O6 167.2(2)
C12 C16 C17 O6 -18.1(3)
C17 O6 C18 C19 162.8(2)
